data_2018434
loop_
_publ_author_name
'Blanco, Maria C.'
'Palma, Alirio'
'Cobo, Justo'
'Glidewell, Christopher'

_publ_section_title
;
 Nine closely related tetrahydro-1,4-epoxy-1-benzazepines carrying pendant
 heterocyclic substituents: hydrogen-bonded supramolecular assembly in
 zero, one and two dimensions
;
_journal_coeditor_code SK3430
_journal_issue 3
_journal_name_full 'Acta Crystallographica Section C'
_journal_page_first o131
_journal_page_last o140
_journal_paper_doi 10.1107/S010827011200707X
_journal_volume 68
_journal_year 2012
_chemical_formula_iupac 'C16 H14 F3 N O3'
_chemical_formula_moiety 'C16 H14 F3 N O3'
_chemical_formula_sum 'C16 H14 F3 N O3'
_chemical_formula_weight 325.28
_chemical_name_systematic
;
2-<i>exo</i>-(5-methylfuran-2-yl)-7-trifluoromethoxy-2,3,4,5-tetrahydro-
1,4-epoxy-1<i>H</i>-1-benzazepine
;
_space_group_IT_number 2
_symmetry_cell_setting triclinic
_symmetry_space_group_name_Hall '-P 1'
_symmetry_space_group_name_H-M 'P -1'
_atom_sites_solution_hydrogens geom
_atom_sites_solution_primary direct
_atom_sites_solution_secondary difmap
_cell_angle_alpha 110.011(10)
_cell_angle_beta 98.797(10)
_cell_angle_gamma 92.271(12)
_cell_formula_units_Z 2
_cell_length_a 5.5088(6)
_cell_length_b 10.7619(17)
_cell_length_c 13.1398(19)
_cell_measurement_reflns_used 3299
_cell_measurement_temperature 120(2)
_cell_measurement_theta_max 27.50
_cell_measurement_theta_min 3.05
_cell_volume 719.80(18)
_computing_cell_refinement 'DIRAX/LSQ (Duisenberg <i>et al.</i>, 2000)'
_computing_data_collection 'COLLECT (Nonius, 1999)'
_computing_data_reduction 'EVALCCD (Duisenberg <i>et al.</i>, 2003)'
_computing_molecular_graphics 'PLATON (Spek, 2009)'
_computing_publication_material
;
SHELXL97 (Sheldrick, 2008) and PLATON (Spek, 2009)
;
_computing_structure_refinement 'SHELXL97 (Sheldrick, 2008)'
_computing_structure_solution 'SIR2004 (Burla <i>et al.</i>, 2005)'
_diffrn_ambient_temperature 120(2)
_diffrn_detector_area_resol_mean 9.091
_diffrn_measured_fraction_theta_full 0.999
_diffrn_measured_fraction_theta_max 0.999
_diffrn_measurement_device_type 'Bruker Nonius KappaCCD area-detector'
_diffrn_measurement_method '\f and \w'
_diffrn_radiation_monochromator graphite
_diffrn_radiation_source 'Bruker Nonius FR591 rotating anode'
_diffrn_radiation_type 'Mo K\a'
_diffrn_radiation_wavelength 0.71073
_diffrn_reflns_av_R_equivalents 0.1110
_diffrn_reflns_av_sigmaI/netI 0.0891
_diffrn_reflns_limit_h_max 7
_diffrn_reflns_limit_h_min -6
_diffrn_reflns_limit_k_max 13
_diffrn_reflns_limit_k_min -13
_diffrn_reflns_limit_l_max 17
_diffrn_reflns_limit_l_min -17
_diffrn_reflns_number 21281
_diffrn_reflns_theta_full 27.50
_diffrn_reflns_theta_max 27.50
_diffrn_reflns_theta_min 3.05
_diffrn_standards_decay_% 0
_diffrn_standards_interval_count 0
_diffrn_standards_interval_time 0
_diffrn_standards_number 0
_exptl_absorpt_coefficient_mu 0.129
_exptl_absorpt_correction_T_max 0.990
_exptl_absorpt_correction_T_min 0.949
_exptl_absorpt_correction_type multi-scan
_exptl_absorpt_process_details '(SADABS; Sheldrick, 2003)'
_exptl_crystal_colour colourless
_exptl_crystal_density_diffrn 1.501
_exptl_crystal_density_method 'not measured'
_exptl_crystal_description needle
_exptl_crystal_F_000 336
_exptl_crystal_size_max 0.41
_exptl_crystal_size_mid 0.19
_exptl_crystal_size_min 0.08
_refine_diff_density_max 0.258
_refine_diff_density_min -0.306
_refine_ls_extinction_method none
_refine_ls_goodness_of_fit_ref 1.011
_refine_ls_hydrogen_treatment constr
_refine_ls_matrix_type full
_refine_ls_number_parameters 209
_refine_ls_number_reflns 3299
_refine_ls_number_restraints 0
_refine_ls_restrained_S_all 1.011
_refine_ls_R_factor_all 0.1440
_refine_ls_R_factor_gt 0.0557
_refine_ls_shift/su_max 0.001
_refine_ls_shift/su_mean 0.000
_refine_ls_structure_factor_coef Fsqd
_refine_ls_weighting_details 'w = 1/[\s^2^(Fo^2^)+(0.0626P)^2^+0.2269P] where P=(Fo^2^+2Fc^2^)/3'
_refine_ls_weighting_scheme calc
_refine_ls_wR_factor_gt 0.1141
_refine_ls_wR_factor_ref 0.1470
_reflns_number_gt 1690
_reflns_number_total 3299
_reflns_threshold_expression I>2\s(I)
_cod_data_source_file sk3430.cif
_cod_data_source_block VII
_cod_database_code 2018434
_cod_database_fobs_code 2018434

loop_
_symmetry_equiv_pos_as_xyz
'x, y, z'
'-x, -y, -z'

loop_
_atom_site_type_symbol
_atom_site_label
_atom_site_fract_x
_atom_site_fract_y
_atom_site_fract_z
_atom_site_U_iso_or_equiv
_atom_site_adp_type
_atom_site_calc_flag
_atom_site_refinement_flags
_atom_site_occupancy
_atom_site_symmetry_multiplicity
F F1 0.9339(3) 0.22573(19) -0.11911(14) 0.0515(5) Uani d . 1 1
F F2 0.9163(4) 0.35443(18) 0.04447(15) 0.0609(6) Uani d . 1 1
F F3 0.5900(4) 0.2905(3) -0.07717(17) 0.0731(7) Uani d . 1 1
O O14 0.4590(3) 0.04233(17) 0.39016(14) 0.0258(4) Uani d . 1 1
O O21 0.3182(3) 0.40634(16) 0.56232(13) 0.0243(4) Uani d . 1 1
O O71 0.7675(4) 0.14349(19) -0.01534(15) 0.0365(5) Uani d . 1 1
N N1 0.4265(4) 0.1666(2) 0.37127(17) 0.0239(5) Uani d . 1 1
C C2 0.6028(5) 0.2625(3) 0.4668(2) 0.0247(6) Uani d . 1 1
H H2 0.6606 0.3386 0.4464 0.030 Uiso calc R 1 1
C C3 0.8230(5) 0.1821(3) 0.4833(2) 0.0294(6) Uani d . 1 1
H H3A 0.9690 0.2124 0.4593 0.035 Uiso calc R 1 1
H H3B 0.8683 0.1904 0.5614 0.035 Uiso calc R 1 1
C C4 0.7259(4) 0.0393(3) 0.4108(2) 0.0261(6) Uani d . 1 1
H H4 0.7717 -0.0234 0.4503 0.031 Uiso calc R 1 1
C C5 0.8106(5) -0.0038(3) 0.3005(2) 0.0271(6) Uani d . 1 1
H H5A 0.9929 0.0097 0.3120 0.033 Uiso calc R 1 1
H H5B 0.7588 -0.0996 0.2602 0.033 Uiso calc R 1 1
C C5a 0.6997(4) 0.0761(2) 0.2337(2) 0.0238(6) Uani d . 1 1
C C6 0.7803(5) 0.0758(3) 0.1387(2) 0.0267(6) Uani d . 1 1
H H6 0.9078 0.0232 0.1129 0.032 Uiso calc R 1 1
C C7 0.6738(5) 0.1528(3) 0.0817(2) 0.0286(6) Uani d . 1 1
C C8 0.4829(5) 0.2280(3) 0.1143(2) 0.0296(6) Uani d . 1 1
H H8 0.4077 0.2774 0.0725 0.036 Uiso calc R 1 1
C C9 0.4049(5) 0.2288(3) 0.2099(2) 0.0288(6) Uani d . 1 1
H H9 0.2756 0.2807 0.2347 0.035 Uiso calc R 1 1
C C9a 0.5117(4) 0.1556(2) 0.2697(2) 0.0235(6) Uani d . 1 1
C C22 0.4840(5) 0.3140(2) 0.5655(2) 0.0234(6) Uani d . 1 1
C C23 0.4977(5) 0.2925(3) 0.6616(2) 0.0288(6) Uani d . 1 1
H H23 0.5991 0.2344 0.6850 0.035 Uiso calc R 1 1
C C24 0.3308(5) 0.3735(3) 0.7216(2) 0.0295(6) Uani d . 1 1
H H24 0.2997 0.3794 0.7922 0.035 Uiso calc R 1 1
C C25 0.2260(5) 0.4400(2) 0.6588(2) 0.0234(6) Uani d . 1 1
C C71 0.7994(6) 0.2516(3) -0.0398(2) 0.0367(7) Uani d . 1 1
C C251 0.0376(5) 0.5375(3) 0.6731(2) 0.0283(6) Uani d . 1 1
H H25A 0.1200 0.6275 0.6951 0.042 Uiso calc R 1 1
H H25B -0.0535 0.5321 0.7302 0.042 Uiso calc R 1 1
H H25C -0.0774 0.5171 0.6035 0.042 Uiso calc R 1 1

loop_
_atom_site_aniso_label
_atom_site_aniso_U_11
_atom_site_aniso_U_22
_atom_site_aniso_U_33
_atom_site_aniso_U_12
_atom_site_aniso_U_13
_atom_site_aniso_U_23
N1 0.0231(12) 0.0208(12) 0.0271(12) 0.0019(9) 0.0046(9) 0.0075(10)
C2 0.0252(14) 0.0217(14) 0.0250(14) -0.0005(11) 0.0059(11) 0.0051(11)
C3 0.0244(14) 0.0311(16) 0.0296(15) 0.0031(12) 0.0059(12) 0.0063(13)
C4 0.0196(14) 0.0286(15) 0.0310(15) 0.0052(11) 0.0050(11) 0.0114(13)
C5 0.0241(14) 0.0256(15) 0.0325(16) 0.0060(11) 0.0088(12) 0.0094(13)
C5a 0.0190(13) 0.0206(14) 0.0285(15) -0.0005(11) 0.0027(11) 0.0054(12)
C6 0.0243(14) 0.0255(15) 0.0288(15) 0.0028(11) 0.0086(12) 0.0063(12)
C7 0.0326(16) 0.0321(16) 0.0198(14) 0.0020(12) 0.0089(12) 0.0059(12)
C8 0.0315(16) 0.0334(16) 0.0249(15) 0.0067(12) 0.0038(12) 0.0115(13)
C9 0.0250(14) 0.0299(16) 0.0290(15) 0.0068(12) 0.0047(12) 0.0069(13)
C9a 0.0230(14) 0.0215(14) 0.0247(14) 0.0016(11) 0.0059(11) 0.0058(11)
O14 0.0243(10) 0.0224(10) 0.0323(11) 0.0020(8) 0.0067(8) 0.0109(8)
O71 0.0485(13) 0.0350(12) 0.0302(11) 0.0095(10) 0.0179(9) 0.0117(10)
C71 0.0435(19) 0.044(2) 0.0279(16) 0.0147(15) 0.0131(14) 0.0157(15)
F1 0.0661(13) 0.0627(13) 0.0422(11) 0.0236(10) 0.0312(10) 0.0282(10)
F2 0.0877(15) 0.0456(12) 0.0470(12) -0.0127(11) 0.0259(11) 0.0095(10)
F3 0.0667(14) 0.127(2) 0.0631(14) 0.0527(13) 0.0282(11) 0.0691(14)
O21 0.0288(10) 0.0222(10) 0.0216(10) 0.0041(8) 0.0061(8) 0.0067(8)
C22 0.0234(14) 0.0193(14) 0.0282(15) 0.0037(11) 0.0052(11) 0.0087(12)
C23 0.0357(16) 0.0247(15) 0.0273(15) 0.0049(12) 0.0050(12) 0.0106(12)
C24 0.0369(16) 0.0306(16) 0.0229(14) 0.0065(12) 0.0090(12) 0.0100(12)
C25 0.0273(14) 0.0198(14) 0.0210(13) -0.0006(11) 0.0078(11) 0.0033(11)
C251 0.0302(15) 0.0261(15) 0.0277(15) 0.0043(12) 0.0070(12) 0.0075(12)

loop_
_atom_type_symbol
_atom_type_description
_atom_type_scat_dispersion_real
_atom_type_scat_dispersion_imag
_atom_type_scat_source
C C 0.0033 0.0016 'International Tables Vol C Tables 4.2.6.8 and 6.1.1.4'
H H 0.0000 0.0000 'International Tables Vol C Tables 4.2.6.8 and 6.1.1.4'
F F 0.0171 0.0103 'International Tables Vol C Tables 4.2.6.8 and 6.1.1.4'
N N 0.0061 0.0033 'International Tables Vol C Tables 4.2.6.8 and 6.1.1.4'
O O 0.0106 0.0060 'International Tables Vol C Tables 4.2.6.8 and 6.1.1.4'

loop_
_geom_angle_atom_site_label_1
_geom_angle_atom_site_label_2
_geom_angle_atom_site_label_3
_geom_angle
C9a N1 O14 107.84(18)
C9a N1 C2 109.50(19)
O14 N1 C2 101.50(18)
C22 C2 N1 111.2(2)
C22 C2 C3 113.5(2)
N1 C2 C3 104.3(2)
C22 C2 H2 109.3
N1 C2 H2 109.3
C3 C2 H2 109.3
C4 C3 C2 103.6(2)
C4 C3 H3A 111.0
C2 C3 H3A 111.0
C4 C3 H3B 111.0
C2 C3 H3B 111.0
H3A C3 H3B 109.0
O14 C4 C5 107.6(2)
O14 C4 C3 103.99(19)
C5 C4 C3 112.8(2)
O14 C4 H4 110.7
C5 C4 H4 110.7
C3 C4 H4 110.7
C5a C5 C4 109.8(2)
C5a C5 H5A 109.7
C4 C5 H5A 109.7
C5a C5 H5B 109.7
C4 C5 H5B 109.7
H5A C5 H5B 108.2
C6 C5a C9a 118.6(2)
C6 C5a C5 122.2(2)
C9a C5a C5 119.2(2)
C7 C6 C5a 119.6(2)
C7 C6 H6 120.2
C5a C6 H6 120.2
C8 C7 C6 122.3(2)
C8 C7 O71 122.7(2)
C6 C7 O71 114.9(2)
C7 C8 C9 117.7(2)
C7 C8 H8 121.1
C9 C8 H8 121.1
C9a C9 C8 121.2(2)
C9a C9 H9 119.4
C8 C9 H9 119.4
C9 C9a C5a 120.5(2)
C9 C9a N1 117.6(2)
C5a C9a N1 121.8(2)
N1 O14 C4 104.10(17)
C71 O71 C7 119.2(2)
O71 C71 F3 113.3(3)
O71 C71 F2 113.2(2)
F3 C71 F2 107.1(3)
O71 C71 F1 108.5(2)
F3 C71 F1 106.9(2)
F2 C71 F1 107.6(3)
C25 O21 C22 106.90(19)
C23 C22 O21 109.3(2)
C23 C22 C2 135.2(2)
O21 C22 C2 115.5(2)
C22 C23 C24 107.1(2)
C22 C23 H23 126.5
C24 C23 H23 126.5
C25 C24 C23 106.9(2)
C25 C24 H24 126.6
C23 C24 H24 126.6
C24 C25 O21 109.9(2)
C24 C25 C251 133.5(2)
O21 C25 C251 116.6(2)
C25 C251 H25A 109.5
C25 C251 H25B 109.5
H25A C251 H25B 109.5
C25 C251 H25C 109.5
H25A C251 H25C 109.5
H25B C251 H25C 109.5

loop_
_geom_bond_atom_site_label_1
_geom_bond_atom_site_label_2
_geom_bond_distance
N1 C9a 1.450(3)
N1 O14 1.454(3)
N1 C2 1.499(3)
C2 C22 1.487(3)
C2 C3 1.549(4)
C2 H2 1.0000
C3 C4 1.527(4)
C3 H3A 0.9900
C3 H3B 0.9900
C4 O14 1.457(3)
C4 C5 1.517(4)
C4 H4 1.0000
C5 C5a 1.508(4)
C5 H5A 0.9900
C5 H5B 0.9900
C5a C6 1.387(4)
C5a C9a 1.405(3)
C6 C7 1.386(4)
C6 H6 0.9500
C7 C8 1.382(4)
C7 O71 1.421(3)
C8 C9 1.386(4)
C8 H8 0.9500
C9 C9a 1.380(4)
C9 H9 0.9500
O71 C71 1.321(3)
C71 F3 1.323(3)
C71 F2 1.324(3)
C71 F1 1.329(3)
O21 C25 1.376(3)
O21 C22 1.383(3)
C22 C23 1.352(4)
C23 C24 1.429(4)
C23 H23 0.9500
C24 C25 1.348(4)
C24 H24 0.9500
C25 C251 1.491(3)
C251 H25A 0.9800
C251 H25B 0.9800
C251 H25C 0.9800

loop_
_geom_hbond_atom_site_label_D
_geom_hbond_atom_site_label_H
_geom_hbond_atom_site_label_A
_geom_hbond_site_symmetry_A
_geom_hbond_distance_DH
_geom_hbond_distance_HA
_geom_hbond_distance_DA
_geom_hbond_angle_DHA
_geom_hbond_publ_flag
C5 H5A O14 1_655 0.99 2.58 3.545(3) 165 no

loop_
_geom_torsion_atom_site_label_1
_geom_torsion_atom_site_label_2
_geom_torsion_atom_site_label_3
_geom_torsion_atom_site_label_4
_geom_torsion
C9a N1 C2 C22 159.6(2)
O14 N1 C2 C22 -86.6(2)
C9a N1 C2 C3 -77.8(2)
O14 N1 C2 C3 36.0(2)
C22 C2 C3 C4 109.6(2)
N1 C2 C3 C4 -11.6(3)
C2 C3 C4 O14 -17.1(3)
C2 C3 C4 C5 99.2(2)
O14 C4 C5 C5a 48.5(3)
C3 C4 C5 C5a -65.7(3)
C4 C5 C5a C6 167.7(2)
C4 C5 C5a C9a -11.1(3)
C9a C5a C6 C7 -0.3(4)
C5 C5a C6 C7 -179.1(2)
C5a C6 C7 C8 -1.9(4)
C5a C6 C7 O71 -179.0(2)
C6 C7 C8 C9 2.5(4)
O71 C7 C8 C9 179.4(2)
C7 C8 C9 C9a -0.9(4)
C8 C9 C9a C5a -1.3(4)
C8 C9 C9a N1 177.4(2)
C6 C5a C9a C9 1.9(4)
C5 C5a C9a C9 -179.3(2)
C6 C5a C9a N1 -176.7(2)
C5 C5a C9a N1 2.1(4)
O14 N1 C9a C9 151.6(2)
C2 N1 C9a C9 -98.8(3)
O14 N1 C9a C5a -29.8(3)
C2 N1 C9a C5a 79.9(3)
C9a N1 O14 C4 66.7(2)
C2 N1 O14 C4 -48.4(2)
C5 C4 O14 N1 -78.9(2)
C3 C4 O14 N1 41.0(2)
C8 C7 O71 C71 41.8(4)
C6 C7 O71 C71 -141.1(3)
C7 O71 C71 F3 -74.3(3)
C7 O71 C71 F2 47.8(3)
C7 O71 C71 F1 167.2(2)
C25 O21 C22 C23 -1.0(3)
C25 O21 C22 C2 179.1(2)
N1 C2 C22 C23 105.6(3)
C3 C2 C22 C23 -11.6(4)
N1 C2 C22 O21 -74.4(3)
C3 C2 C22 O21 168.4(2)
O21 C22 C23 C24 0.7(3)
C2 C22 C23 C24 -179.3(3)
C22 C23 C24 C25 -0.2(3)
C23 C24 C25 O21 -0.4(3)
C23 C24 C25 C251 179.2(3)
C22 O21 C25 C24 0.8(3)
C22 O21 C25 C251 -178.8(2)
